data_4507113
loop_
_publ_author_name
'Aaker\"oy, Christer B.'
'Hurley, Evan P.'
'Desper, John'

_publ_section_title
;
 Modulating Supramolecular Reactivity Using Covalent
 &#x201C;Switches&#x201D; on a Pyrazole Platform
;
_journal_issue 11
_journal_name_full 'Crystal Growth &amp; Design'
_journal_page_first 5806
_journal_paper_doi 10.1021/cg301391s
_journal_volume 12
_journal_year 2012
_chemical_formula_moiety
;
(C3 H4 N2) (C7 H4 O2 Cl2)2
;
_chemical_formula_sum 'C17 H12 Cl4 N2 O4'
_chemical_formula_weight 450.09
_chemical_name_systematic
;
EH-4-90-1 pyrazole, 3,5-Cl2-PhCOOH
;
_space_group_IT_number 2
_symmetry_cell_setting triclinic
_symmetry_space_group_name_Hall '-P 1'
_symmetry_space_group_name_H-M 'P -1'
_atom_sites_solution_hydrogens geom
_atom_sites_solution_primary direct
_atom_sites_solution_secondary difmap
_audit_creation_method SHELXL-97
_cell_angle_alpha 73.355(8)
_cell_angle_beta 89.353(9)
_cell_angle_gamma 68.778(7)
_cell_formula_units_Z 2
_cell_length_a 7.7111(12)
_cell_length_b 9.6247(14)
_cell_length_c 14.275(2)
_cell_measurement_reflns_used 6203
_cell_measurement_temperature 120(2)
_cell_measurement_theta_max 30.11
_cell_measurement_theta_min 2.40
_cell_volume 941.1(2)
_computing_cell_refinement 'Bruker SAINT'
_computing_data_collection 'Bruker APEX2'
_computing_data_reduction 'Bruker SAINT'
_computing_molecular_graphics 'Bruker SHELXTL'
_computing_publication_material 'Bruker SHELXTL'
_computing_structure_refinement 'SHELXL-97 (Sheldrick, 2008)'
_computing_structure_solution 'SHELXS-97 (Sheldrick, 2008)'
_diffrn_ambient_temperature 120(2)
_diffrn_measured_fraction_theta_full 0.973
_diffrn_measured_fraction_theta_max 0.947
_diffrn_measurement_device_type 'Bruker APEX-II CCD'
_diffrn_measurement_method '\f and \w scans'
_diffrn_radiation_monochromator graphite
_diffrn_radiation_source 'fine-focus sealed tube'
_diffrn_radiation_type MoK\a
_diffrn_radiation_wavelength 0.71073
_diffrn_reflns_av_R_equivalents 0.0641
_diffrn_reflns_av_sigmaI/netI 0.0620
_diffrn_reflns_limit_h_max 11
_diffrn_reflns_limit_h_min -10
_diffrn_reflns_limit_k_max 13
_diffrn_reflns_limit_k_min -13
_diffrn_reflns_limit_l_max 19
_diffrn_reflns_limit_l_min -20
_diffrn_reflns_number 17412
_diffrn_reflns_theta_full 25.00
_diffrn_reflns_theta_max 30.51
_diffrn_reflns_theta_min 1.50
_exptl_absorpt_coefficient_mu 0.655
_exptl_absorpt_correction_T_max 0.7461
_exptl_absorpt_correction_T_min 0.4756
_exptl_absorpt_correction_type multi-scan
_exptl_absorpt_process_details SADABS
_exptl_crystal_colour colourless
_exptl_crystal_density_diffrn 1.588
_exptl_crystal_density_method 'not measured'
_exptl_crystal_description plate
_exptl_crystal_F_000 456
_exptl_crystal_size_max 0.28
_exptl_crystal_size_mid 0.24
_exptl_crystal_size_min 0.12
_refine_diff_density_max 1.237
_refine_diff_density_min -0.420
_refine_diff_density_rms 0.166
_refine_ls_extinction_method none
_refine_ls_goodness_of_fit_ref 1.374
_refine_ls_hydrogen_treatment mixed
_refine_ls_matrix_type full
_refine_ls_number_parameters 253
_refine_ls_number_reflns 5429
_refine_ls_number_restraints 0
_refine_ls_restrained_S_all 1.374
_refine_ls_R_factor_all 0.1192
_refine_ls_R_factor_gt 0.0861
_refine_ls_shift/su_max 0.000
_refine_ls_shift/su_mean 0.000
_refine_ls_structure_factor_coef Fsqd
_refine_ls_weighting_details 'calc w=1/[\s^2^(Fo^2^)+(0.1000P)^2^+0.0000P] where P=(Fo^2^+2Fc^2^)/3'
_refine_ls_weighting_scheme calc
_refine_ls_wR_factor_gt 0.2058
_refine_ls_wR_factor_ref 0.2302
_reflns_number_gt 3606
_reflns_number_total 5429
_reflns_threshold_expression &gt;2sigma(I)
_cod_data_source_file cg301391s_si_002.cif
_cod_data_source_block 1.H:R
_cod_depositor_comments
;
The following automatic conversions were performed:

'_symmetry_cell_setting' value 'Triclinic' changed to 'triclinic'
according to /home/saulius/struct/CIF-dictionaries/cif_core.dic
dictionary named 'cif_core.dic' version 2.4.2 from 2011-04-26.

Automatic conversion script
Id: cif_fix_values 1891 2012-01-12 08:04:46Z andrius 
;
_cod_original_sg_symbol_H-M P-1
_cod_database_code 4507113

loop_
_symmetry_equiv_pos_as_xyz
'x, y, z'
'-x, -y, -z'

loop_
_atom_site_label
_atom_site_type_symbol
_atom_site_fract_x
_atom_site_fract_y
_atom_site_fract_z
_atom_site_U_iso_or_equiv
_atom_site_adp_type
_atom_site_occupancy
_atom_site_symmetry_multiplicity
_atom_site_calc_flag
_atom_site_refinement_flags
Cl1 Cl -0.15549(12) 0.68979(10) 0.40605(6) 0.0464(3) Uani 1 1 d .
Cl2 Cl 0.37818(12) 0.34881(10) 0.22491(6) 0.0429(2) Uani 1 1 d .
Cl3 Cl -0.19138(13) 1.29912(11) 0.00178(7) 0.0528(3) Uani 1 1 d .
Cl4 Cl -0.53683(14) 0.92767(11) 0.20450(7) 0.0544(3) Uani 1 1 d .
N11 N 0.3319(4) 0.7888(3) 0.4474(2) 0.0391(7) Uani 1 1 d .
H11 H 0.348(5) 0.713(5) 0.423(3) 0.047 Uiso 1 1 d .
N12 N 0.4190(4) 0.7750(3) 0.5323(2) 0.0395(7) Uani 1 1 d .
H12 H 0.515(5) 0.682(5) 0.564(3) 0.047 Uiso 1 1 d .
C13 C 0.3503(5) 0.9126(4) 0.5505(3) 0.0417(8) Uani 1 1 d .
H13 H 0.3876 0.9352 0.6058 0.050 Uiso 1 1 calc R
C14 C 0.2147(5) 1.0164(4) 0.4741(3) 0.0441(8) Uani 1 1 d .
H14 H 0.1423 1.1232 0.4667 0.053 Uiso 1 1 calc R
C15 C 0.2061(5) 0.9331(4) 0.4109(3) 0.0441(8) Uani 1 1 d .
H15 H 0.1249 0.9721 0.3519 0.053 Uiso 1 1 calc R
C21 C 0.0995(4) 0.5163(3) 0.3112(2) 0.0344(7) Uani 1 1 d .
C27 C 0.2238(5) 0.5975(4) 0.3284(2) 0.0377(8) Uani 1 1 d .
O21 O 0.3577(3) 0.5230(3) 0.39608(17) 0.0398(5) Uani 1 1 d .
O22 O 0.1869(3) 0.7351(3) 0.27809(17) 0.0425(6) Uani 1 1 d .
C22 C -0.0813(5) 0.5537(4) 0.3415(2) 0.0368(7) Uani 1 1 d .
C23 C -0.2004(5) 0.4835(4) 0.3251(3) 0.0445(8) Uani 1 1 d .
H23 H -0.3213 0.5103 0.3473 0.053 Uiso 1 1 calc R
C24 C -0.1387(5) 0.3715(4) 0.2746(3) 0.0447(8) Uani 1 1 d .
H24 H -0.2197 0.3229 0.2620 0.054 Uiso 1 1 calc R
C25 C 0.0374(5) 0.3308(4) 0.2430(3) 0.0415(8) Uani 1 1 d .
H25 H 0.0780 0.2552 0.2087 0.050 Uiso 1 1 calc R
C26 C 0.1538(4) 0.4025(4) 0.2623(2) 0.0364(7) Uani 1 1 d .
C31 C -0.3765(4) 1.1176(3) 0.0948(2) 0.0365(7) Uani 1 1 d .
C37 C -0.2061(5) 1.0267(4) 0.1683(2) 0.0386(7) Uani 1 1 d .
O31 O -0.0978(4) 0.8999(3) 0.14882(19) 0.0468(6) Uani 1 1 d .
H31 H -0.008(6) 0.838(5) 0.191(3) 0.056 Uiso 1 1 d .
O32 O -0.1760(4) 1.0699(3) 0.23607(18) 0.0490(6) Uani 1 1 d .
C32 C -0.3844(5) 1.2449(4) 0.0152(3) 0.0405(8) Uani 1 1 d .
C33 C -0.5406(5) 1.3287(4) -0.0516(3) 0.0473(9) Uani 1 1 d .
H33 H -0.5435 1.4163 -0.1044 0.057 Uiso 1 1 calc R
C34 C -0.6936(5) 1.2847(5) -0.0414(3) 0.0493(9) Uani 1 1 d .
H34 H -0.8006 1.3404 -0.0883 0.059 Uiso 1 1 calc R
C35 C -0.6909(5) 1.1607(4) 0.0364(3) 0.0465(9) Uani 1 1 d .
H35 H -0.7963 1.1310 0.0441 0.056 Uiso 1 1 calc R
C36 C -0.5339(5) 1.0794(4) 0.1035(2) 0.0406(8) Uani 1 1 d .

loop_
_atom_site_aniso_label
_atom_site_aniso_U_11
_atom_site_aniso_U_22
_atom_site_aniso_U_33
_atom_site_aniso_U_23
_atom_site_aniso_U_13
_atom_site_aniso_U_12
Cl1 0.0472(5) 0.0419(5) 0.0494(5) -0.0224(4) 0.0143(4) -0.0094(4)
Cl2 0.0405(4) 0.0424(4) 0.0455(4) -0.0216(3) 0.0106(3) -0.0089(3)
Cl3 0.0448(5) 0.0481(5) 0.0591(6) -0.0085(4) 0.0082(4) -0.0160(4)
Cl4 0.0584(6) 0.0482(5) 0.0574(6) -0.0155(4) 0.0174(5) -0.0216(4)
N11 0.0425(15) 0.0367(14) 0.0404(15) -0.0192(11) 0.0070(12) -0.0120(12)
N12 0.0420(15) 0.0323(14) 0.0431(15) -0.0140(11) 0.0053(12) -0.0107(12)
C13 0.0491(19) 0.0380(17) 0.0434(17) -0.0197(14) 0.0076(15) -0.0167(15)
C14 0.0449(18) 0.0372(17) 0.0454(18) -0.0164(14) 0.0052(15) -0.0069(14)
C15 0.0421(18) 0.0407(18) 0.0438(18) -0.0151(14) 0.0059(15) -0.0074(15)
C21 0.0377(16) 0.0273(14) 0.0342(15) -0.0091(11) 0.0037(12) -0.0078(12)
C27 0.0394(17) 0.0340(16) 0.0346(15) -0.0143(12) 0.0077(13) -0.0052(13)
O21 0.0400(12) 0.0327(11) 0.0442(12) -0.0141(9) 0.0018(10) -0.0088(10)
O22 0.0453(13) 0.0340(12) 0.0460(13) -0.0108(10) 0.0025(11) -0.0132(10)
C22 0.0375(16) 0.0297(15) 0.0402(16) -0.0121(12) 0.0069(13) -0.0078(13)
C23 0.0404(18) 0.0394(18) 0.0486(19) -0.0105(14) 0.0061(15) -0.0115(15)
C24 0.0464(19) 0.0381(18) 0.051(2) -0.0138(14) 0.0036(16) -0.0176(15)
C25 0.0469(19) 0.0344(16) 0.0442(18) -0.0166(13) 0.0047(15) -0.0128(14)
C26 0.0352(16) 0.0329(15) 0.0381(16) -0.0130(12) 0.0040(13) -0.0077(13)
C31 0.0384(16) 0.0322(15) 0.0377(16) -0.0171(12) 0.0076(13) -0.0071(13)
C37 0.0394(17) 0.0348(16) 0.0406(17) -0.0145(13) 0.0073(14) -0.0106(14)
O31 0.0486(14) 0.0383(13) 0.0455(14) -0.0196(10) -0.0012(11) -0.0015(11)
O32 0.0553(15) 0.0412(13) 0.0466(14) -0.0205(11) -0.0003(12) -0.0078(12)
C32 0.0361(16) 0.0393(17) 0.0464(18) -0.0171(14) 0.0094(14) -0.0114(14)
C33 0.046(2) 0.0424(19) 0.0452(18) -0.0095(14) 0.0032(16) -0.0108(16)
C34 0.0428(19) 0.052(2) 0.047(2) -0.0196(16) -0.0036(16) -0.0067(17)
C35 0.0376(17) 0.050(2) 0.054(2) -0.0264(16) 0.0109(16) -0.0120(16)
C36 0.0421(18) 0.0395(17) 0.0427(17) -0.0219(14) 0.0096(14) -0.0111(14)

loop_
_atom_type_symbol
_atom_type_description
_atom_type_scat_dispersion_real
_atom_type_scat_dispersion_imag
_atom_type_scat_source
C C 0.0033 0.0016 'International Tables Vol C Tables 4.2.6.8 and 6.1.1.4'
H H 0.0000 0.0000 'International Tables Vol C Tables 4.2.6.8 and 6.1.1.4'
N N 0.0061 0.0033 'International Tables Vol C Tables 4.2.6.8 and 6.1.1.4'
O O 0.0106 0.0060 'International Tables Vol C Tables 4.2.6.8 and 6.1.1.4'
Cl Cl 0.1484 0.1585 'International Tables Vol C Tables 4.2.6.8 and 6.1.1.4'

loop_
_geom_angle_atom_site_label_1
_geom_angle_atom_site_label_2
_geom_angle_atom_site_label_3
_geom_angle
C15 N11 N12 109.7(3)
C15 N11 H11 125(3)
N12 N11 H11 125(3)
C13 N12 N11 108.7(3)
C13 N12 H12 132(3)
N11 N12 H12 119(3)
N12 C13 C14 107.8(3)
N12 C13 H13 126.1
C14 C13 H13 126.1
C15 C14 C13 106.2(3)
C15 C14 H14 126.9
C13 C14 H14 126.9
N11 C15 C14 107.7(3)
N11 C15 H15 126.1
C14 C15 H15 126.1
C26 C21 C22 116.2(3)
C26 C21 C27 122.5(3)
C22 C21 C27 121.3(3)
O22 C27 O21 123.5(3)
O22 C27 C21 118.5(3)
O21 C27 C21 117.9(3)
C23 C22 C21 122.8(3)
C23 C22 Cl1 118.5(2)
C21 C22 Cl1 118.7(3)
C22 C23 C24 118.4(3)
C22 C23 H23 120.8
C24 C23 H23 120.8
C25 C24 C23 121.1(4)
C25 C24 H24 119.4
C23 C24 H24 119.4
C24 C25 C26 118.6(3)
C24 C25 H25 120.7
C26 C25 H25 120.7
C25 C26 C21 122.9(3)
C25 C26 Cl2 118.9(2)
C21 C26 Cl2 118.2(3)
C36 C31 C32 116.8(3)
C36 C31 C37 121.4(3)
C32 C31 C37 121.8(3)
O32 C37 O31 125.6(3)
O32 C37 C31 122.5(3)
O31 C37 C31 111.9(3)
C37 O31 H31 117(3)
C33 C32 C31 121.8(3)
C33 C32 Cl3 119.7(3)
C31 C32 Cl3 118.5(3)
C32 C33 C34 119.6(3)
C32 C33 H33 120.2
C34 C33 H33 120.2
C35 C34 C33 120.0(4)
C35 C34 H34 120.0
C33 C34 H34 120.0
C34 C35 C36 119.5(4)
C34 C35 H35 120.3
C36 C35 H35 120.3
C35 C36 C31 122.3(3)
C35 C36 Cl4 118.8(3)
C31 C36 Cl4 118.9(3)

loop_
_geom_bond_atom_site_label_1
_geom_bond_atom_site_label_2
_geom_bond_distance
Cl1 C22 1.740(3)
Cl2 C26 1.742(3)
Cl3 C32 1.738(4)
Cl4 C36 1.740(4)
N11 C15 1.327(4)
N11 N12 1.342(4)
N11 H11 0.87(4)
N12 C13 1.336(4)
N12 H12 0.92(4)
C13 C14 1.388(5)
C13 H13 0.9500
C14 C15 1.384(5)
C14 H14 0.9500
C15 H15 0.9500
C21 C26 1.400(4)
C21 C22 1.404(4)
C21 C27 1.500(5)
C27 O22 1.240(4)
C27 O21 1.266(4)
C22 C23 1.378(5)
C23 C24 1.405(5)
C23 H23 0.9500
C24 C25 1.380(5)
C24 H24 0.9500
C25 C26 1.387(5)
C25 H25 0.9500
C31 C36 1.385(5)
C31 C32 1.395(5)
C31 C37 1.506(5)
C37 O32 1.212(4)
C37 O31 1.310(4)
O31 H31 0.83(5)
C32 C33 1.376(5)
C33 C34 1.384(6)
C33 H33 0.9500
C34 C35 1.372(6)
C34 H34 0.9500
C35 C36 1.381(5)
C35 H35 0.9500

loop_
_geom_hbond_atom_site_label_D
_geom_hbond_atom_site_label_H
_geom_hbond_atom_site_label_A
_geom_hbond_distance_DH
_geom_hbond_distance_HA
_geom_hbond_distance_DA
_geom_hbond_angle_DHA
_geom_hbond_site_symmetry_A
N11 H11 O21 0.87(4) 1.94(4) 2.797(4) 166(4) .
N12 H12 O21 0.92(4) 1.78(4) 2.650(4) 158(4) 2_666
O31 H31 O22 0.83(5) 1.75(5) 2.575(4) 171(5) .

loop_
_geom_torsion_atom_site_label_1
_geom_torsion_atom_site_label_2
_geom_torsion_atom_site_label_3
_geom_torsion_atom_site_label_4
_geom_torsion
C15 N11 N12 C13 -0.7(4)
N11 N12 C13 C14 0.1(4)
N12 C13 C14 C15 0.4(4)
N12 N11 C15 C14 1.0(4)
C13 C14 C15 N11 -0.9(4)
C26 C21 C27 O22 105.8(3)
C22 C21 C27 O22 -72.6(4)
C26 C21 C27 O21 -76.5(4)
C22 C21 C27 O21 105.1(3)
C26 C21 C22 C23 0.2(5)
C27 C21 C22 C23 178.7(3)
C26 C21 C22 Cl1 178.0(2)
C27 C21 C22 Cl1 -3.5(4)
C21 C22 C23 C24 -0.9(5)
Cl1 C22 C23 C24 -178.8(3)
C22 C23 C24 C25 0.7(5)
C23 C24 C25 C26 0.2(5)
C24 C25 C26 C21 -1.1(5)
C24 C25 C26 Cl2 178.7(3)
C22 C21 C26 C25 0.9(5)
C27 C21 C26 C25 -177.6(3)
C22 C21 C26 Cl2 -178.9(2)
C27 C21 C26 Cl2 2.6(4)
C36 C31 C37 O32 -97.5(4)
C32 C31 C37 O32 81.9(4)
C36 C31 C37 O31 83.3(4)
C32 C31 C37 O31 -97.3(4)
C36 C31 C32 C33 0.0(5)
C37 C31 C32 C33 -179.5(3)
C36 C31 C32 Cl3 179.2(2)
C37 C31 C32 Cl3 -0.2(4)
C31 C32 C33 C34 -1.3(5)
Cl3 C32 C33 C34 179.5(3)
C32 C33 C34 C35 1.7(6)
C33 C34 C35 C36 -0.8(5)
C34 C35 C36 C31 -0.6(5)
C34 C35 C36 Cl4 177.3(3)
C32 C31 C36 C35 1.0(5)
C37 C31 C36 C35 -179.5(3)
C32 C31 C36 Cl4 -176.9(2)
C37 C31 C36 Cl4 2.5(4)
